data_1558031
loop_
_publ_author_name
'Heywood, Victoria L.'
'Alford, Thomas P. J.'
'Roeleveld, Julius J.'
'Lekanne Deprez, Siebe J.'
'Verhoofstad, Abraham'
'van der Vlugt, Jarl Ivar'
'Domingos, S\'ergio R.'
'Schnell, Melanie'
'Davis, Anthony P.'
'Mooibroek, Tiddo J.'

_publ_section_title
;
 Observations of tetrel bonding between sp3-carbon and THF
;
_journal_issue 20
_journal_name_full 'Chemical Science'
_journal_page_first 5289
_journal_page_last 5293
_journal_paper_doi 10.1039/D0SC01559H
_journal_volume 11
_journal_year 2020
_chemical_formula_sum 'C13 H14 N4 O'
_chemical_formula_weight 242.28
_space_group_crystal_system tetragonal
_space_group_IT_number 92
_space_group_name_Hall 'P 4abw 2nw'
_space_group_name_H-M_alt 'P 41 21 2'
_atom_sites_solution_hydrogens geom
_audit_creation_method SHELXL-2014/7
_audit_update_record
;
2020-02-11 deposited with the CCDC.	2020-05-06 downloaded from the CCDC.
;
_cell_angle_alpha 90
_cell_angle_beta 90
_cell_angle_gamma 90
_cell_formula_units_Z 4
_cell_length_a 7.7490(3)
_cell_length_b 7.7490(3)
_cell_length_c 22.0320(11)
_cell_measurement_reflns_used 123
_cell_measurement_temperature 150(2)
_cell_measurement_theta_max 29.8118
_cell_measurement_theta_min 3.8133
_cell_volume 1322.96(10)
_computing_structure_refinement 'SHELXL-2014/7 (Sheldrick, 2014)'
_diffrn_ambient_temperature 150(2)
_diffrn_measured_fraction_theta_full 1.000
_diffrn_measured_fraction_theta_max 1.000
_diffrn_measurement_device_type 'Bruker ApexII Triumph monochromator sealed tube'
_diffrn_measurement_method 'Photon 50 CMOS detector'
_diffrn_radiation_type MoK\a
_diffrn_radiation_wavelength 0.71073
_diffrn_reflns_av_R_equivalents 0.0542
_diffrn_reflns_av_unetI/netI 0.0171
_diffrn_reflns_Laue_measured_fraction_full 1.000
_diffrn_reflns_Laue_measured_fraction_max 1.000
_diffrn_reflns_limit_h_max 10
_diffrn_reflns_limit_h_min -10
_diffrn_reflns_limit_k_max 10
_diffrn_reflns_limit_k_min -10
_diffrn_reflns_limit_l_max 29
_diffrn_reflns_limit_l_min -29
_diffrn_reflns_number 63886
_diffrn_reflns_point_group_measured_fraction_full 1.000
_diffrn_reflns_point_group_measured_fraction_max 1.000
_diffrn_reflns_theta_full 25.242
_diffrn_reflns_theta_max 28.700
_diffrn_reflns_theta_min 2.786
_exptl_absorpt_coefficient_mu 0.081
_exptl_absorpt_correction_T_max 0.98
_exptl_absorpt_correction_T_min 0.95
_exptl_absorpt_correction_type multi-scan
_exptl_absorpt_process_details 'SADABS V2014/5 (Bruker AXS Inc.)'
_exptl_crystal_colour colourless
_exptl_crystal_density_diffrn 1.216
_exptl_crystal_density_method 'not measured'
_exptl_crystal_description block
_exptl_crystal_F_000 512
_exptl_crystal_size_max 0.580
_exptl_crystal_size_mid 0.304
_exptl_crystal_size_min 0.244
_exptl_transmission_factor_max 0.7458
_exptl_transmission_factor_min 0.7202
_refine_diff_density_max 0.168
_refine_diff_density_min -0.225
_refine_diff_density_rms 0.048
_refine_ls_abs_structure_details
;
 Flack x determined using 535 quotients [(I+)-(I-)]/[(I+)+(I-)]
 (Parsons, Flack and Wagner, Acta Cryst. B69 (2013) 249-259).
;
_refine_ls_abs_structure_Flack -0.3(4)
_refine_ls_extinction_method none
_refine_ls_goodness_of_fit_ref 0.975
_refine_ls_hydrogen_treatment constr
_refine_ls_matrix_type full
_refine_ls_number_parameters 84
_refine_ls_number_reflns 1719
_refine_ls_number_restraints 0
_refine_ls_restrained_S_all 0.975
_refine_ls_R_factor_all 0.0468
_refine_ls_R_factor_gt 0.0409
_refine_ls_shift/su_max 0.001
_refine_ls_shift/su_mean 0.000
_refine_ls_structure_factor_coef Fsqd
_refine_ls_weighting_details 'w=1/[\s^2^(Fo^2^)+(0.1000P)^2^] where P=(Fo^2^+2Fc^2^)/3'
_refine_ls_weighting_scheme calc
_refine_ls_wR_factor_gt 0.1126
_refine_ls_wR_factor_ref 0.1171
_reflns_Friedel_coverage 0.595
_reflns_Friedel_fraction_full 1.000
_reflns_Friedel_fraction_max 1.000
_reflns_number_gt 1576
_reflns_number_total 1719
_reflns_threshold_expression 'I > 2\s(I)'
_cod_data_source_file d0sc01559h2.cif
_cod_data_source_block TM_JR_05_THF_0m_a
_cod_depositor_comments
;Adding full bibliography for 1558031.cif.

 Adding full bibliography for 1558031.cif.
;
_cod_original_cell_volume 1322.96(12)
_cod_database_code 1558031
_shelx_shelxl_version_number 2014/7
_shelx_space_group_comment
;
The symmetry employed for this shelxl refinement is uniquely defined
by the following loop, which should always be used as a source of
symmetry information in preference to the above space-group names.
They are only intended as comments.
;
_shelx_estimated_absorpt_t_min 0.954
_shelx_estimated_absorpt_t_max 0.980

loop_
_space_group_symop_operation_xyz
'x, y, z'
'-x, -y, z+1/2'
'-y+1/2, x+1/2, z+1/4'
'y+1/2, -x+1/2, z+3/4'
'-x+1/2, y+1/2, -z+1/4'
'x+1/2, -y+1/2, -z+3/4'
'y, x, -z'
'-y, -x, -z+1/2'

loop_
_atom_site_label
_atom_site_type_symbol
_atom_site_fract_x
_atom_site_fract_y
_atom_site_fract_z
_atom_site_U_iso_or_equiv
_atom_site_adp_type
_atom_site_occupancy
_atom_site_site_symmetry_order
_atom_site_calc_flag
_atom_site_refinement_flags_posn
_atom_site_refinement_flags_adp
_atom_site_refinement_flags_occupancy
_atom_site_disorder_assembly
_atom_site_disorder_group
O1 O 0.39965(17) 0.39965(17) 0.5000 0.0463(6) Uani 1 2 d S T P . .
N1 N 0.7468(2) 0.4358(2) 0.60698(6) 0.0308(4) Uani 1 1 d . . . . .
N2 N 0.3618(2) 0.8271(2) 0.56417(7) 0.0328(4) Uani 1 1 d . . . . .
C3 C 0.7037(2) 0.5434(2) 0.57523(7) 0.0196(3) Uani 1 1 d . . . . .
C2 C 0.78506(18) 0.78506(18) 0.5000 0.0152(4) Uani 1 2 d S T P . .
C1 C 0.64913(18) 0.68023(19) 0.53451(6) 0.0145(3) Uani 1 1 d . . . . .
C4 C 0.4878(2) 0.7613(2) 0.55138(6) 0.0195(3) Uani 1 1 d . . . . .
C5 C 0.7459(2) 0.97167(19) 0.48657(7) 0.0225(4) Uani 1 1 d . . . . .
H5A H 0.7839 1.0434 0.5207 0.034 Uiso 1 1 calc R U . . .
H5B H 0.6213 0.9860 0.4807 0.034 Uiso 1 1 calc R U . . .
H5C H 0.8069 1.0069 0.4496 0.034 Uiso 1 1 calc R U . . .
C7 C 0.2199(2) 0.1714(2) 0.46771(8) 0.0277(4) Uani 1 1 d . . . . .
H7A H 0.2921 0.0661 0.4667 0.033 Uiso 1 1 calc R U . . .
H7B H 0.1161 0.1533 0.4423 0.033 Uiso 1 1 calc R U . . .
C6 C 0.3206(3) 0.3283(3) 0.44716(8) 0.0405(5) Uani 1 1 d . . . . .
H6A H 0.4096 0.2948 0.4171 0.049 Uiso 1 1 calc R U . . .
H6B H 0.2425 0.4138 0.4282 0.049 Uiso 1 1 calc R U . . .

loop_
_atom_site_aniso_label
_atom_site_aniso_U_11
_atom_site_aniso_U_22
_atom_site_aniso_U_33
_atom_site_aniso_U_23
_atom_site_aniso_U_13
_atom_site_aniso_U_12
O1 0.0568(10) 0.0568(10) 0.0254(9) -0.0072(8) 0.0072(8) -0.0410(12)
N1 0.0347(8) 0.0343(9) 0.0233(7) 0.0122(6) -0.0050(6) -0.0008(6)
N2 0.0230(7) 0.0463(10) 0.0291(8) 0.0010(7) 0.0030(6) 0.0062(7)
C3 0.0192(7) 0.0251(8) 0.0146(6) 0.0027(6) -0.0004(6) -0.0036(6)
C2 0.0158(6) 0.0158(6) 0.0140(8) -0.0001(5) 0.0001(5) -0.0046(7)
C1 0.0143(7) 0.0182(7) 0.0111(6) 0.0015(5) -0.0013(5) -0.0022(5)
C4 0.0194(7) 0.0247(8) 0.0144(6) 0.0027(5) -0.0007(5) -0.0021(6)
C5 0.0265(8) 0.0157(7) 0.0251(7) 0.0025(6) -0.0005(6) -0.0029(6)
C7 0.0253(8) 0.0249(8) 0.0329(9) -0.0037(7) 0.0011(7) -0.0059(7)
C6 0.0493(12) 0.0484(12) 0.0238(9) -0.0043(8) 0.0009(8) -0.0277(10)

loop_
_atom_type_symbol
_atom_type_description
_atom_type_scat_dispersion_real
_atom_type_scat_dispersion_imag
_atom_type_scat_source
C C 0.0033 0.0016 'International Tables Vol C Tables 4.2.6.8 and 6.1.1.4'
H H 0.0000 0.0000 'International Tables Vol C Tables 4.2.6.8 and 6.1.1.4'
N N 0.0061 0.0033 'International Tables Vol C Tables 4.2.6.8 and 6.1.1.4'
O O 0.0106 0.0060 'International Tables Vol C Tables 4.2.6.8 and 6.1.1.4'

loop_
_geom_angle_atom_site_label_1
_geom_angle_atom_site_label_2
_geom_angle_atom_site_label_3
_geom_angle
_geom_angle_site_symmetry_1
_geom_angle_site_symmetry_3
_geom_angle_publ_flag
C6 O1 C6 109.5(2) . 7_556 ?
N1 C3 C1 179.7(2) . . ?
C5 C2 C5 115.18(18) 7_556 . ?
C5 C2 C1 117.88(9) 7_556 7_556 ?
C5 C2 C1 117.09(9) . 7_556 ?
C5 C2 C1 117.09(9) 7_556 . ?
C5 C2 C1 117.88(9) . . ?
C1 C2 C1 61.13(12) 7_556 . ?
C4 C1 C3 114.18(12) . . ?
C4 C1 C2 119.40(11) . . ?
C3 C1 C2 119.59(11) . . ?
C4 C1 C1 116.83(14) . 7_556 ?
C3 C1 C1 116.43(15) . 7_556 ?
C2 C1 C1 59.43(6) . 7_556 ?
N2 C4 C1 178.99(19) . . ?
C2 C5 H5A 109.5 . . ?
C2 C5 H5B 109.5 . . ?
H5A C5 H5B 109.5 . . ?
C2 C5 H5C 109.5 . . ?
H5A C5 H5C 109.5 . . ?
H5B C5 H5C 109.5 . . ?
C6 C7 C7 102.08(11) . 7_556 ?
C6 C7 H7A 111.4 . . ?
C7 C7 H7A 111.4 7_556 . ?
C6 C7 H7B 111.4 . . ?
C7 C7 H7B 111.4 7_556 . ?
H7A C7 H7B 109.2 . . ?
O1 C6 C7 106.76(15) . . ?
O1 C6 H6A 110.4 . . ?
C7 C6 H6A 110.4 . . ?
O1 C6 H6B 110.4 . . ?
C7 C6 H6B 110.4 . . ?
H6A C6 H6B 108.6 . . ?

loop_
_geom_bond_atom_site_label_1
_geom_bond_atom_site_label_2
_geom_bond_distance
_geom_bond_site_symmetry_2
_geom_bond_publ_flag
O1 C6 1.427(2) . ?
O1 C6 1.427(2) 7_556 ?
N1 C3 1.138(2) . ?
N2 C4 1.137(2) . ?
C3 C1 1.452(2) . ?
C2 C5 1.5069(18) 7_556 ?
C2 C5 1.5069(18) . ?
C2 C1 1.532(2) 7_556 ?
C2 C1 1.532(2) . ?
C1 C4 1.448(2) . ?
C1 C1 1.558(3) 7_556 ?
C5 H5A 0.9800 . ?
C5 H5B 0.9800 . ?
C5 H5C 0.9800 . ?
C7 C6 1.514(3) . ?
C7 C7 1.519(4) 7_556 ?
C7 H7A 0.9900 . ?
C7 H7B 0.9900 . ?
C6 H6A 0.9900 . ?
C6 H6B 0.9900 . ?
